data_4001143
loop_
_publ_author_name
'Ashizawa, Minoru'
'Yamada, Koichi'
'Fukaya, Atsuko'
'Kato, Reizo'
'Hara, Kouji'
'Takeya, Jun'

_publ_section_title
;
 Effect of Molecular Packing on Field-Effect Performance of Single
 Crystals of Thienyl-Substituted Pyrenes
;
_journal_issue 15
_journal_name_full 'Chemistry of Materials'
_journal_page_first 4883
_journal_paper_doi 10.1021/cm703499q
_journal_volume 20
_journal_year 2008
_chemical_formula_moiety 'C32 H18 S4 '
_chemical_formula_sum 'C32 H18 S4'
_chemical_formula_weight 530.73
_space_group_IT_number 13
_symmetry_cell_setting monoclinic
_symmetry_Int_Tables_number 13
_symmetry_space_group_name_Hall '-P 2yac'
_symmetry_space_group_name_H-M 'P 1 2/n 1'
_cell_angle_alpha 90.0000
_cell_angle_beta 116.158(16)
_cell_angle_gamma 90.0000
_cell_formula_units_Z 2
_cell_length_a 14.192(14)
_cell_length_b 6.135(5)
_cell_length_c 15.912(17)
_cell_measurement_reflns_used 983
_cell_measurement_temperature 293.1
_cell_measurement_theta_max 27.5
_cell_measurement_theta_min 3.2
_cell_volume 1244(2)
_computing_cell_refinement CrystalClear
_computing_data_collection CrystalClear
_computing_data_reduction CrystalStructure
_computing_publication_material 'CrystalStructure 3.7.0'
_computing_structure_refinement CRYSTALS
_computing_structure_solution SIR97
_diffrn_detector_area_resol_mean 7.31
_diffrn_measured_fraction_theta_full 0.997
_diffrn_measured_fraction_theta_max 0.997
_diffrn_measurement_device_type 'Rigaku Mercury'
_diffrn_measurement_method \w
_diffrn_radiation_type 'Mo K\a'
_diffrn_radiation_wavelength 0.71070
_diffrn_reflns_av_R_equivalents 0.210
_diffrn_reflns_limit_h_max 13
_diffrn_reflns_limit_h_min -18
_diffrn_reflns_limit_k_max 7
_diffrn_reflns_limit_k_min -7
_diffrn_reflns_limit_l_max 20
_diffrn_reflns_limit_l_min -20
_diffrn_reflns_number 9825
_diffrn_reflns_theta_full 27.48
_diffrn_reflns_theta_max 27.48
_exptl_absorpt_coefficient_mu 0.403
_exptl_absorpt_correction_type none
_exptl_crystal_colour colorless
_exptl_crystal_density_diffrn 1.417
_exptl_crystal_density_method 'not measured'
_exptl_crystal_description prism
_exptl_crystal_F_000 548.00
_exptl_crystal_size_max 0.20
_exptl_crystal_size_mid 0.20
_exptl_crystal_size_min 0.20
_refine_diff_density_max 0.58
_refine_diff_density_min -1.13
_refine_ls_extinction_method none
_refine_ls_goodness_of_fit_ref 1.260
_refine_ls_hydrogen_treatment refall
_refine_ls_number_parameters 167
_refine_ls_number_reflns 593
_refine_ls_R_factor_gt 0.1144
_refine_ls_shift/su_max 0.0007
_refine_ls_structure_factor_coef Fsqd
_refine_ls_weighting_details
;
    Chebychev polynomial with 3 parameters (Carruthers & Watkin, 1979)
    18146400.0000    24111100.0000    6024960.0000
;
_refine_ls_weighting_scheme calc
_refine_ls_wR_factor_ref 0.2415
_reflns_number_gt 582
_reflns_number_total 2833
_reflns_threshold_expression F^2^>2.0\s(F^2^)
_cod_data_source_file cm703499q-file001.cif
_cod_data_source_block '__1b'
_cod_original_cell_volume 1243(2)
_cod_original_formula_sum 'C32 H18 S4 '
_cod_database_code 4001143

loop_
_symmetry_equiv_pos_site_id
_symmetry_equiv_pos_as_xyz
1 +X,+Y,+Z
2 1/2-X,+Y,1/2-Z
3 -X,-Y,-Z
4 1/2+X,-Y,1/2+Z

loop_
_atom_site_label
_atom_site_type_symbol
_atom_site_fract_x
_atom_site_fract_y
_atom_site_fract_z
_atom_site_U_iso_or_equiv
_atom_site_adp_type
_atom_site_occupancy
_atom_site_symmetry_multiplicity
_atom_site_calc_flag
_atom_site_refinement_flags
S(1) S 0.8268(5) 0.3687(14) 0.3866(5) 0.092(2) Uani 0.91 1 d P
S(2) S 0.4257(4) 0.0360(12) 0.1649(3) 0.082(2) Uani 1.00 1 d .
C(1) C 0.5887(14) 0.289(3) 0.3445(12) 0.049(6) Uani 1.00 1 d .
C(2) C 0.6433(12) 0.453(3) 0.4035(12) 0.048(6) Uani 1.00 1 d .
C(3) C 0.6146(13) 0.535(3) 0.4675(12) 0.050(6) Uani 1.00 1 d .
C(4) C 0.5166(13) 0.459(3) 0.4660(11) 0.048(6) Uani 1.00 1 d .
C(5) C 0.4607(13) 0.285(3) 0.4028(13) 0.054(6) Uani 1.00 1 d .
C(6) C 0.4975(13) 0.193(3) 0.3422(11) 0.046(6) Uani 1.00 1 d .
C(7) C 0.6694(15) 0.689(3) 0.5348(15) 0.067(8) Uani 1.00 1 d .
C(8) C 0.6410(12) 0.768(3) 0.5968(14) 0.060(6) Uani 1.00 1 d .
C(9) C 0.7395(13) 0.548(4) 0.3962(12) 0.060(7) Uani 1.00 1 d .
C(10) C 0.7618(13) 0.772(3) 0.3909(14) 0.057(7) Uani 1.00 1 d .
C(11) C 0.858(2) 0.768(5) 0.379(2) 0.110(12) Uani 1.00 1 d .
C(12) C 0.8941(17) 0.578(5) 0.3747(15) 0.091(9) Uani 1.00 1 d .
C(13) C 0.4412(14) 0.020(3) 0.2769(13) 0.057(6) Uani 1.00 1 d .
C(14) C 0.3979(13) -0.167(3) 0.2897(15) 0.055(5) Uiso 1.00 1 d .
C(15) C 0.3582(17) -0.299(4) 0.2141(19) 0.087(10) Uani 1.00 1 d .
C(16) C 0.3634(13) -0.212(3) 0.1394(17) 0.076(8) Uani 1.00 1 d .
H(1) H 0.6147 0.2301 0.3052 0.068 Uiso 1.00 1 c R
H(2) H 0.7325 0.7380 0.5373 0.093 Uiso 1.00 1 c R
H(3) H 0.6839 0.8658 0.6422 0.065 Uiso 1.00 1 c R
H(4) H 0.7239 0.8932 0.3936 0.085 Uiso 1.00 1 c R
H(5) H 0.8914 0.8952 0.3757 0.132 Uiso 1.00 1 c R
H(6) H 0.9547 0.5579 0.3667 0.108 Uiso 1.00 1 c R
H(7) H 0.3983 -0.2084 0.3461 0.066 Uiso 1.00 1 c R
H(8) H 0.3275 -0.4337 0.2119 0.113 Uiso 1.00 1 c R
H(9) H 0.3377 -0.2758 0.0804 0.078 Uiso 1.00 1 c R

loop_
_atom_site_aniso_label
_atom_site_aniso_U_11
_atom_site_aniso_U_22
_atom_site_aniso_U_33
_atom_site_aniso_U_12
_atom_site_aniso_U_13
_atom_site_aniso_U_23
S(1) 0.069(4) 0.120(7) 0.096(5) -0.003(4) 0.045(4) -0.008(5)
S(2) 0.076(4) 0.114(6) 0.060(3) 0.002(4) 0.034(3) -0.011(4)
C(1) 0.056(12) 0.071(16) 0.044(12) 0.010(12) 0.044(10) -0.002(13)
C(2) 0.051(12) 0.048(15) 0.050(12) -0.019(11) 0.027(11) -0.018(13)
C(3) 0.038(11) 0.067(16) 0.033(11) 0.006(12) 0.003(9) -0.020(12)
C(4) 0.040(11) 0.048(14) 0.055(14) 0.000(12) 0.022(9) 0.011(15)
C(5) 0.035(10) 0.053(15) 0.048(12) -0.015(12) -0.005(10) -0.007(13)
C(6) 0.055(12) 0.059(16) 0.020(10) 0.018(12) 0.014(10) -0.004(12)
C(7) 0.072(14) 0.086(19) 0.075(17) -0.006(14) 0.062(14) -0.010(15)
C(8) 0.029(10) 0.072(17) 0.061(14) -0.021(10) 0.004(10) 0.006(12)
C(9) 0.035(10) 0.089(19) 0.063(13) -0.008(13) 0.027(10) 0.000(15)
C(10) 0.051(11) 0.035(15) 0.127(19) -0.009(11) 0.078(12) 0.001(13)
C(11) 0.13(2) 0.09(2) 0.11(2) -0.01(2) 0.053(18) -0.02(2)
C(12) 0.047(13) 0.15(2) 0.072(16) -0.039(19) 0.025(12) -0.03(2)
C(13) 0.067(12) 0.051(16) 0.052(11) 0.030(12) 0.025(10) -0.000(13)
C(15) 0.106(18) 0.050(18) 0.13(2) 0.012(15) 0.071(18) -0.020(19)
C(16) 0.048(12) 0.08(2) 0.064(16) -0.017(13) -0.007(12) -0.034(15)

loop_
_atom_type_symbol
_atom_type_description
_atom_type_scat_dispersion_real
_atom_type_scat_dispersion_imag
_atom_type_scat_source
C C 0.003 0.002
;
International Tables for Crystallography
(1992, Vol. C, Tables 4.2.6.8 and 6.1.1.4)
;
H H 0.000 0.000
;
International Tables for Crystallography
(1992, Vol. C, Table 6.1.1.4)
;
S S 0.125 0.123
;
International Tables for Crystallography
(1992, Vol. C, Tables 4.2.6.8 and 6.1.1.4)
;

loop_
_geom_angle_atom_site_label_1
_geom_angle_atom_site_label_2
_geom_angle_atom_site_label_3
_geom_angle
_geom_angle_site_symmetry_1
_geom_angle_site_symmetry_3
C(9) S(1) C(12) 89.4(13) . .
C(13) S(2) C(16) 90.6(12) . .
C(2) C(1) C(6) 124(2) . .
C(1) C(2) C(3) 121.7(19) . .
C(1) C(2) C(9) 119(2) . .
C(3) C(2) C(9) 119.4(17) . .
C(2) C(3) C(4) 118.2(17) . .
C(2) C(3) C(7) 126(2) . .
C(4) C(3) C(7) 116(2) . .
C(3) C(4) C(4) 120.0(16) . 66603
C(3) C(4) C(5) 118.5(19) . .
C(4) C(4) C(5) 121.2(19) 66603 .
C(4) C(5) C(6) 121.3(18) . .
C(4) C(5) C(8) 113.5(19) . 66603
C(6) C(5) C(8) 124.9(16) . 66603
C(1) C(6) C(5) 115.5(17) . .
C(1) C(6) C(13) 122(2) . .
C(5) C(6) C(13) 122.1(19) . .
C(3) C(7) C(8) 126(2) . .
C(5) C(8) C(7) 122.9(17) 66603 .
S(1) C(9) C(2) 117.8(17) . .
S(1) C(9) C(10) 115.3(16) . .
C(2) C(9) C(10) 126.8(19) . .
C(9) C(10) C(11) 104(2) . .
C(10) C(11) C(12) 116(2) . .
S(1) C(12) C(11) 115(2) . .
S(2) C(13) C(6) 118.8(17) . .
S(2) C(13) C(14) 110.4(15) . .
C(6) C(13) C(14) 131(2) . .
C(13) C(14) C(15) 114(2) . .
C(14) C(15) C(16) 113(2) . .
S(2) C(16) C(15) 111.6(18) . .
C(2) C(1) H(1) 119(2) . .
C(6) C(1) H(1) 117(2) . .
C(3) C(7) H(2) 117(2) . .
C(8) C(7) H(2) 117(2) . .
C(5) C(8) H(3) 116(2) 66603 .
C(7) C(8) H(3) 121(2) . .
C(9) C(10) H(4) 128.5 . .
C(11) C(10) H(4) 127.9 . .
C(10) C(11) H(5) 121.8 . .
C(12) C(11) H(5) 121.9 . .
S(1) C(12) H(6) 121.8 . .
C(11) C(12) H(6) 122.9 . .
C(13) C(14) H(7) 124.2 . .
C(15) C(14) H(7) 121.5 . .
C(14) C(15) H(8) 124.7 . .
C(16) C(15) H(8) 122.1 . .
S(2) C(16) H(9) 122.8 . .
C(15) C(16) H(9) 125.6 . .

loop_
_geom_bond_atom_site_label_1
_geom_bond_atom_site_label_2
_geom_bond_distance
_geom_bond_site_symmetry_2
S(1) C(9) 1.71(2) .
S(1) C(12) 1.66(3) .
S(2) C(13) 1.70(2) .
S(2) C(16) 1.72(2) .
C(1) C(2) 1.36(2) .
C(1) C(6) 1.41(2) .
C(2) C(3) 1.35(3) .
C(2) C(9) 1.53(2) .
C(3) C(4) 1.46(2) .
C(3) C(7) 1.38(2) .
C(4) C(4) 1.45(3) 66603
C(4) C(5) 1.44(2) .
C(5) C(6) 1.40(3) .
C(5) C(8) 1.48(2) 66603
C(6) C(13) 1.46(2) .
C(7) C(8) 1.31(3) .
C(9) C(10) 1.42(3) .
C(10) C(11) 1.45(4) .
C(11) C(12) 1.29(4) .
C(13) C(14) 1.36(3) .
C(14) C(15) 1.35(3) .
C(15) C(16) 1.33(4) .
C(1) H(1) 0.93(3) .
C(7) H(2) 0.93(3) .
C(8) H(3) 0.93(2) .
C(10) H(4) 0.930 .
C(11) H(5) 0.930 .
C(12) H(6) 0.930 .
C(14) H(7) 0.930 .
C(15) H(8) 0.930 .
C(16) H(9) 0.930 .

loop_
_geom_contact_atom_site_label_1
_geom_contact_atom_site_label_2
_geom_contact_distance
_geom_contact_site_symmetry_2
C(4) C(14) 3.43(2) 56501
C(14) C(4) 3.43(2) 54501
S(1) H(1) 3.60(2) 65502
S(1) H(4) 3.287 54501
S(1) H(5) 3.074 54501
S(1) H(9) 3.072 55504
S(2) H(2) 2.942(19) 46404
S(2) H(3) 3.34(2) 46404
S(2) H(5) 3.064 64502
S(2) H(6) 3.534 64502
C(1) H(4) 2.980 54501
C(1) H(6) 3.545 65502
C(2) H(9) 3.142 55504
C(3) H(7) 3.224 56501
C(3) H(9) 3.282 55504
C(4) H(7) 2.791 56501
C(4) H(7) 3.095 65603
C(5) H(7) 3.247 56501
C(5) H(8) 3.273 56501
C(6) H(4) 3.473 54501
C(6) H(8) 3.310 56501
C(7) H(8) 3.138 55504
C(7) H(9) 3.334 55504
C(8) H(8) 3.531 65603
C(8) H(8) 3.209 55504
C(9) H(9) 3.118 55504
C(10) H(1) 3.41(2) 56501
C(12) H(1) 3.53(3) 65502
C(13) H(3) 3.39(2) 46404
C(14) H(3) 3.44(2) 46404
C(14) H(8) 3.581 55502
C(15) H(3) 3.46(3) 46404
C(15) H(6) 3.535 64502
C(15) H(7) 3.377 55502
C(15) H(8) 3.428 55502
C(16) H(2) 3.45(3) 46404
C(16) H(3) 3.33(3) 46404
C(16) H(6) 2.982 64502
H(1) S(1) 3.60(2) 65502
H(1) C(10) 3.41(2) 54501
H(1) C(12) 3.53(3) 65502
H(1) H(4) 2.594 54501
H(1) H(5) 3.506 64502
H(1) H(6) 3.182 65502
H(2) S(2) 2.942(19) 56504
H(2) C(16) 3.45(3) 56504
H(2) H(8) 3.119 55504
H(2) H(9) 3.137 55504
H(2) H(9) 3.561 56504
H(3) S(2) 3.34(2) 56504
H(3) C(13) 3.39(2) 56504
H(3) C(14) 3.44(2) 56504
H(3) C(15) 3.46(3) 56504
H(3) C(16) 3.33(3) 56504
H(3) H(3) 3.10(2) 65602
H(3) H(8) 3.573 65603
H(3) H(8) 3.227 55504
H(4) S(1) 3.287 56501
H(4) C(1) 2.980 56501
H(4) C(6) 3.473 56501
H(4) H(1) 2.594 56501
H(4) H(9) 3.567 56504
H(5) S(1) 3.074 56501
H(5) S(2) 3.064 66502
H(5) H(1) 3.506 66502
H(6) S(2) 3.534 66502
H(6) C(1) 3.545 65502
H(6) C(15) 3.535 66502
H(6) C(16) 2.982 66502
H(6) H(1) 3.182 65502
H(6) H(9) 2.871 66502
H(7) C(3) 3.224 54501
H(7) C(4) 2.791 54501
H(7) C(4) 3.095 65603
H(7) C(5) 3.247 54501
H(7) C(15) 3.377 55502
H(7) H(8) 3.228 55502
H(8) C(5) 3.273 54501
H(8) C(6) 3.310 54501
H(8) C(7) 3.138 45404
H(8) C(8) 3.531 65603
H(8) C(8) 3.209 45404
H(8) C(14) 3.581 55502
H(8) C(15) 3.428 55502
H(8) H(2) 3.119 45404
H(8) H(3) 3.573 65603
H(8) H(3) 3.227 45404
H(8) H(7) 3.228 55502
H(8) H(8) 2.941 55502
H(9) S(1) 3.072 45404
H(9) C(2) 3.142 45404
H(9) C(3) 3.282 45404
H(9) C(7) 3.334 45404
H(9) C(9) 3.118 45404
H(9) H(2) 3.137 45404
H(9) H(2) 3.561 46404
H(9) H(4) 3.567 46404
H(9) H(6) 2.871 64502

loop_
_geom_torsion_atom_site_label_1
_geom_torsion_atom_site_label_2
_geom_torsion_atom_site_label_3
_geom_torsion_atom_site_label_4
_geom_torsion
_geom_torsion_site_symmetry_1
_geom_torsion_site_symmetry_3
_geom_torsion_site_symmetry_4
C(9) S(1) C(12) C(11) 1(2) . . .
C(12) S(1) C(9) C(2) 176.1(14) . . .
C(12) S(1) C(9) C(10) -0.4(9) . . .
C(13) S(2) C(16) C(15) -1.1(18) . . .
C(16) S(2) C(13) C(6) 177.6(17) . . .
C(16) S(2) C(13) C(14) -1.0(16) . . .
C(2) C(1) C(6) C(5) 3(2) . . .
C(2) C(1) C(6) C(13) 179.3(17) . . .
C(6) C(1) C(2) C(3) 1(2) . . .
C(6) C(1) C(2) C(9) -178.1(17) . . .
C(1) C(2) C(3) C(4) -6(2) . . .
C(1) C(2) C(3) C(7) 174.6(19) . . .
C(1) C(2) C(9) S(1) -45(2) . . .
C(1) C(2) C(9) C(10) 131(2) . . .
C(3) C(2) C(9) S(1) 135.3(17) . . .
C(3) C(2) C(9) C(10) -49(2) . . .
C(9) C(2) C(3) C(4) 173.3(16) . . .
C(9) C(2) C(3) C(7) -6(3) . . .
C(2) C(3) C(4) C(5) 6(2) . . .
C(2) C(3) C(4) C(4) 179.4(16) . . 66603
C(2) C(3) C(7) C(8) 179.8(16) . . .
C(4) C(3) C(7) C(8) 1(2) . . .
C(7) C(3) C(4) C(5) -174.6(17) . . .
C(7) C(3) C(4) C(4) -1(2) . . 66603
C(3) C(4) C(4) C(5) 7(2) . 66603 66603
C(3) C(4) C(5) C(6) -1(2) . . .
C(3) C(4) C(5) C(8) -176.2(16) . . 66603
C(4) C(4) C(5) C(6) -174.6(16) 66603 . .
C(4) C(4) C(5) C(8) 11(2) 66603 . 66603
C(5) C(4) C(4) C(3) -7(2) . 66603 66603
C(4) C(5) C(6) C(1) -3(2) . . .
C(4) C(5) C(6) C(13) -179.1(17) . . .
C(4) C(5) C(8) C(7) -10(2) . 66603 66603
C(6) C(5) C(8) C(7) 175.4(19) . 66603 66603
C(8) C(5) C(6) C(1) 171.1(17) 66603 . .
C(8) C(5) C(6) C(13) -5(2) 66603 . .
C(1) C(6) C(13) S(2) -41(2) . . .
C(1) C(6) C(13) C(14) 138(2) . . .
C(5) C(6) C(13) S(2) 135.1(17) . . .
C(5) C(6) C(13) C(14) -47(3) . . .
C(3) C(7) C(8) C(5) -5(3) . . 66603
S(1) C(9) C(10) C(11) -0.5(16) . . .
C(2) C(9) C(10) C(11) -176.7(18) . . .
C(9) C(10) C(11) C(12) 2(2) . . .
C(10) C(11) C(12) S(1) -2(3) . . .
S(2) C(13) C(14) C(15) 3(2) . . .
C(6) C(13) C(14) C(15) -175(2) . . .
C(13) C(14) C(15) C(16) -4(2) . . .
C(14) C(15) C(16) S(2) 3(2) . . .
